data_1560100
loop_
_publ_author_name
'Uraguchi, Daisuke'
'Kato, Kohsuke'
'Ooi, Takashi'

_publ_section_title
;
 o-Quinone methide with overcrowded olefin component as a dehydridation
 catalyst under aerobic photoirradiation conditions
;
_journal_issue 8
_journal_name_full 'Chemical Science'
_journal_page_first 2778
_journal_page_last 2783
_journal_paper_doi 10.1039/D0SC06240E
_journal_volume 12
_journal_year 2021
_chemical_formula_sum 'C23 H16 O'
_chemical_formula_weight 308.36
_space_group_crystal_system monoclinic
_space_group_IT_number 14
_space_group_name_Hall '-P 2yn'
_space_group_name_H-M_alt 'P 1 21/n 1'
_atom_sites_solution_hydrogens geom
_audit_creation_method SHELXL-2014/7
_audit_update_record
;
2020-03-27 deposited with the CCDC.	2021-01-11 downloaded from the CCDC.
;
_cell_angle_alpha 90
_cell_angle_beta 101.582(3)
_cell_angle_gamma 90
_cell_formula_units_Z 4
_cell_length_a 9.3347(13)
_cell_length_b 10.0778(14)
_cell_length_c 16.957(3)
_cell_measurement_reflns_used 3449
_cell_measurement_temperature 123(2)
_cell_measurement_theta_max 27.5
_cell_measurement_theta_min 3.0
_cell_volume 1562.7(4)
_computing_structure_refinement 'SHELXL-2014/7 (Sheldrick, 2014)'
_diffrn_ambient_temperature 123(2)
_diffrn_detector_area_resol_mean 5.8140
_diffrn_measured_fraction_theta_full 0.987
_diffrn_measured_fraction_theta_max 0.986
_diffrn_measurement_device_type 'Rigaku Pilatus 200K'
_diffrn_measurement_method 'profile data from \w-scans'
_diffrn_radiation_type MoK\a
_diffrn_radiation_wavelength 0.71075
_diffrn_reflns_av_R_equivalents 0.0248
_diffrn_reflns_av_unetI/netI 0.0200
_diffrn_reflns_Laue_measured_fraction_full 0.987
_diffrn_reflns_Laue_measured_fraction_max 0.986
_diffrn_reflns_limit_h_max 9
_diffrn_reflns_limit_h_min -11
_diffrn_reflns_limit_k_max 12
_diffrn_reflns_limit_k_min -12
_diffrn_reflns_limit_l_max 20
_diffrn_reflns_limit_l_min -14
_diffrn_reflns_number 11456
_diffrn_reflns_point_group_measured_fraction_full 0.987
_diffrn_reflns_point_group_measured_fraction_max 0.986
_diffrn_reflns_theta_full 25.242
_diffrn_reflns_theta_max 25.499
_diffrn_reflns_theta_min 3.008
_diffrn_source 'Rotating Anode'
_exptl_absorpt_coefficient_mu 0.079
_exptl_absorpt_correction_T_max 1.000
_exptl_absorpt_correction_T_min 0.948
_exptl_absorpt_correction_type multi-scan
_exptl_crystal_colour Orange
_exptl_crystal_density_diffrn 1.311
_exptl_crystal_description Prism
_exptl_crystal_F_000 648
_exptl_crystal_size_max 0.100
_exptl_crystal_size_mid 0.070
_exptl_crystal_size_min 0.060
_refine_diff_density_max 0.170
_refine_diff_density_min -0.174
_refine_diff_density_rms 0.037
_refine_ls_extinction_method none
_refine_ls_goodness_of_fit_ref 1.074
_refine_ls_hydrogen_treatment constr
_refine_ls_matrix_type full
_refine_ls_number_parameters 217
_refine_ls_number_reflns 2875
_refine_ls_number_restraints 0
_refine_ls_restrained_S_all 1.074
_refine_ls_R_factor_all 0.0487
_refine_ls_R_factor_gt 0.0354
_refine_ls_shift/su_max 0.000
_refine_ls_shift/su_mean 0.000
_refine_ls_structure_factor_coef Fsqd
_refine_ls_weighting_details 'w=1/[\s^2^(Fo^2^)+(0.0324P)^2^+0.6090P] where P=(Fo^2^+2Fc^2^)/3'
_refine_ls_weighting_scheme calc
_refine_ls_wR_factor_gt 0.0765
_refine_ls_wR_factor_ref 0.0836
_reflns_Friedel_coverage 0.000
_reflns_number_gt 2378
_reflns_number_total 2875
_reflns_threshold_expression 'I > 2\s(I)'
_cod_data_source_file d0sc06240e2.cif
_cod_data_source_block 1
_cod_depositor_comments
;
The following automatic conversions were performed:

data item '_exptl_absorpt_correction_type' value 'Multi-scan' was
changed to 'multi-scan' in accordance with the
/home/data/users/saulius/crontab/automatic-downloads/rss-feeds/RSC/lib/dictionaries/cif_core.dic
dictionary named 'cif_core.dic' version 2.4.2 last updated on
2011-04-26.

Automatic conversion script
Id: cif_fix_values 7556 2019-12-06 15:28:31Z antanas 

 Adding full bibliography for 1560100--1560102.cif.
;
_cod_original_sg_symbol_H-M 'P 21/n'
_cod_database_code 1560100
_shelx_shelxl_version_number 2014/7
_shelx_space_group_comment
;
The symmetry employed for this shelxl refinement is uniquely defined
by the following loop, which should always be used as a source of
symmetry information in preference to the above space-group names.
They are only intended as comments.
;
_shelx_estimated_absorpt_t_min 0.992
_shelx_estimated_absorpt_t_max 0.995

loop_
_space_group_symop_operation_xyz
'x, y, z'
'-x+1/2, y+1/2, -z+1/2'
'-x, -y, -z'
'x-1/2, -y-1/2, z-1/2'

loop_
_atom_site_label
_atom_site_type_symbol
_atom_site_fract_x
_atom_site_fract_y
_atom_site_fract_z
_atom_site_U_iso_or_equiv
_atom_site_adp_type
_atom_site_occupancy
_atom_site_site_symmetry_order
_atom_site_calc_flag
_atom_site_refinement_flags_posn
_atom_site_refinement_flags_adp
_atom_site_refinement_flags_occupancy
_atom_site_disorder_assembly
_atom_site_disorder_group
O1 O -0.06315(11) 0.01394(11) 0.37214(6) 0.0305(3) Uani 1 1 d . . . . .
C2 C 0.36106(14) 0.13680(13) 0.42644(8) 0.0204(3) Uani 1 1 d . . . . .
C3 C -0.12614(15) -0.10092(14) 0.20631(8) 0.0230(3) Uani 1 1 d . . . . .
H1 H -0.0642 -0.1735 0.2259 0.028 Uiso 1 1 calc R U . . .
C4 C 0.56777(15) 0.03087(13) 0.34710(8) 0.0220(3) Uani 1 1 d . . . . .
H2 H 0.6382 -0.0072 0.3205 0.026 Uiso 1 1 calc R U . . .
C5 C -0.16159(15) 0.13228(14) 0.18089(8) 0.0223(3) Uani 1 1 d . . . . .
H3 H -0.1233 0.2197 0.1817 0.027 Uiso 1 1 calc R U . . .
C6 C 0.31366(14) 0.07188(13) 0.35211(8) 0.0179(3) Uani 1 1 d . . . . .
C7 C 0.32405(14) 0.22617(14) 0.11348(8) 0.0218(3) Uani 1 1 d . . . . .
H4 H 0.3844 0.3026 0.1160 0.026 Uiso 1 1 calc R U . . .
C8 C 0.05702(14) 0.06722(14) 0.38096(8) 0.0211(3) Uani 1 1 d . . . . .
C9 C 0.09020(14) 0.05341(13) 0.24057(8) 0.0184(3) Uani 1 1 d . . . . .
C10 C 0.15423(14) 0.05804(13) 0.32019(8) 0.0186(3) Uani 1 1 d . . . . .
C11 C 0.25643(14) 0.19652(13) 0.17671(8) 0.0194(3) Uani 1 1 d . . . . .
H5 H 0.2706 0.2529 0.2225 0.023 Uiso 1 1 calc R U . . .
C12 C -0.06940(14) 0.02723(13) 0.21060(8) 0.0189(3) Uani 1 1 d . . . . .
C13 C 0.16754(14) 0.08452(13) 0.17386(8) 0.0183(3) Uani 1 1 d . . . . .
C14 C 0.14482(15) 0.00563(14) 0.10487(8) 0.0225(3) Uani 1 1 d . . . . .
H6 H 0.0815 -0.0689 0.1010 0.027 Uiso 1 1 calc R U . . .
C15 C 0.21395(15) 0.03513(14) 0.04171(8) 0.0244(3) Uani 1 1 d . . . . .
H7 H 0.1992 -0.0200 -0.0046 0.029 Uiso 1 1 calc R U . . .
C16 C -0.36449(15) -0.01783(16) 0.14618(8) 0.0262(3) Uani 1 1 d . . . . .
H8 H -0.4652 -0.0332 0.1248 0.031 Uiso 1 1 calc R U . . .
C17 C -0.30886(15) 0.11013(15) 0.15010(9) 0.0261(3) Uani 1 1 d . . . . .
H9 H -0.3717 0.1827 0.1317 0.031 Uiso 1 1 calc R U . . .
C18 C 0.30405(15) 0.14466(14) 0.04634(8) 0.0232(3) Uani 1 1 d . . . . .
H10 H 0.3524 0.1642 0.0035 0.028 Uiso 1 1 calc R U . . .
C19 C 0.42010(14) 0.01680(13) 0.31439(8) 0.0201(3) Uani 1 1 d . . . . .
H11 H 0.3906 -0.0310 0.2656 0.024 Uiso 1 1 calc R U . . .
C20 C 0.51031(15) 0.15206(14) 0.45812(9) 0.0236(3) Uani 1 1 d . . . . .
H12 H 0.5412 0.1985 0.5074 0.028 Uiso 1 1 calc R U . . .
C21 C -0.27268(15) -0.12303(15) 0.17354(8) 0.0249(3) Uani 1 1 d . . . . .
H13 H -0.3102 -0.2109 0.1699 0.030 Uiso 1 1 calc R U . . .
C22 C 0.61345(15) 0.10028(14) 0.41847(9) 0.0239(3) Uani 1 1 d . . . . .
H14 H 0.7148 0.1121 0.4399 0.029 Uiso 1 1 calc R U . . .
C23 C 0.11303(15) 0.14775(14) 0.45199(8) 0.0250(3) Uani 1 1 d . . . . .
H15 H 0.0475 0.1781 0.4843 0.030 Uiso 1 1 calc R U . . .
C24 C 0.25460(16) 0.17974(14) 0.47256(9) 0.0247(3) Uani 1 1 d . . . . .
H16 H 0.2866 0.2326 0.5192 0.030 Uiso 1 1 calc R U . . .

loop_
_atom_site_aniso_label
_atom_site_aniso_U_11
_atom_site_aniso_U_22
_atom_site_aniso_U_33
_atom_site_aniso_U_23
_atom_site_aniso_U_13
_atom_site_aniso_U_12
O1 0.0197(5) 0.0464(7) 0.0271(6) -0.0017(5) 0.0085(4) -0.0034(5)
C2 0.0226(7) 0.0183(7) 0.0202(7) 0.0030(6) 0.0040(6) 0.0009(5)
C3 0.0229(7) 0.0248(7) 0.0214(7) 0.0002(6) 0.0046(6) 0.0003(6)
C4 0.0192(7) 0.0227(7) 0.0254(8) 0.0046(6) 0.0077(6) 0.0021(6)
C5 0.0236(7) 0.0238(7) 0.0206(7) 0.0008(6) 0.0070(6) 0.0008(6)
C6 0.0182(7) 0.0171(6) 0.0184(7) 0.0028(5) 0.0038(5) 0.0001(5)
C7 0.0181(7) 0.0211(7) 0.0262(8) 0.0037(6) 0.0043(6) 0.0000(6)
C8 0.0186(7) 0.0234(7) 0.0216(7) 0.0041(6) 0.0048(6) 0.0053(6)
C9 0.0184(7) 0.0149(7) 0.0225(7) -0.0010(5) 0.0055(5) 0.0005(5)
C10 0.0190(7) 0.0162(6) 0.0211(7) 0.0001(5) 0.0054(5) 0.0015(5)
C11 0.0180(7) 0.0191(7) 0.0198(7) -0.0016(5) 0.0011(5) 0.0015(5)
C12 0.0181(7) 0.0249(7) 0.0148(7) -0.0011(5) 0.0059(5) -0.0001(6)
C13 0.0147(6) 0.0209(7) 0.0188(7) 0.0007(5) 0.0018(5) 0.0023(5)
C14 0.0190(7) 0.0243(7) 0.0241(8) -0.0029(6) 0.0038(6) -0.0026(6)
C15 0.0243(8) 0.0306(8) 0.0180(7) -0.0049(6) 0.0035(6) -0.0004(6)
C16 0.0162(7) 0.0441(9) 0.0186(7) -0.0021(6) 0.0042(6) -0.0027(6)
C17 0.0207(7) 0.0357(8) 0.0223(8) 0.0026(6) 0.0057(6) 0.0066(6)
C18 0.0193(7) 0.0300(8) 0.0210(7) 0.0038(6) 0.0057(6) 0.0031(6)
C19 0.0216(7) 0.0202(7) 0.0188(7) 0.0001(5) 0.0045(6) 0.0002(5)
C20 0.0252(8) 0.0240(7) 0.0202(7) 0.0002(6) 0.0013(6) -0.0037(6)
C21 0.0243(7) 0.0297(8) 0.0215(7) -0.0029(6) 0.0065(6) -0.0074(6)
C22 0.0177(7) 0.0267(8) 0.0260(8) 0.0052(6) 0.0015(6) -0.0032(6)
C23 0.0257(8) 0.0292(8) 0.0222(7) -0.0010(6) 0.0102(6) 0.0069(6)
C24 0.0291(8) 0.0249(7) 0.0205(7) -0.0034(6) 0.0058(6) 0.0020(6)

loop_
_atom_type_symbol
_atom_type_description
_atom_type_scat_dispersion_real
_atom_type_scat_dispersion_imag
_atom_type_scat_source
C C 0.0033 0.0016 'International Tables Vol C Tables 4.2.6.8 and 6.1.1.4'
H H 0.0000 0.0000 'International Tables Vol C Tables 4.2.6.8 and 6.1.1.4'
O O 0.0106 0.0060 'International Tables Vol C Tables 4.2.6.8 and 6.1.1.4'

loop_
_geom_angle_atom_site_label_1
_geom_angle_atom_site_label_2
_geom_angle_atom_site_label_3
_geom_angle
_geom_angle_site_symmetry_1
_geom_angle_site_symmetry_3
_geom_angle_publ_flag
C20 C2 C6 120.29(12) . . ?
C20 C2 C24 119.91(13) . . ?
C6 C2 C24 119.67(12) . . ?
C21 C3 C12 120.27(13) . . ?
C21 C3 H1 119.9 . . ?
C12 C3 H1 119.9 . . ?
C19 C4 C22 120.46(13) . . ?
C19 C4 H2 119.8 . . ?
C22 C4 H2 119.8 . . ?
C17 C5 C12 120.49(13) . . ?
C17 C5 H3 119.8 . . ?
C12 C5 H3 119.8 . . ?
C19 C6 C2 117.92(12) . . ?
C19 C6 C10 123.22(12) . . ?
C2 C6 C10 118.76(11) . . ?
C11 C7 C18 120.14(13) . . ?
C11 C7 H4 119.9 . . ?
C18 C7 H4 119.9 . . ?
O1 C8 C23 120.79(12) . . ?
O1 C8 C10 123.50(12) . . ?
C23 C8 C10 115.69(12) . . ?
C10 C9 C13 124.12(12) . . ?
C10 C9 C12 123.40(12) . . ?
C13 C9 C12 112.30(11) . . ?
C9 C10 C6 124.91(12) . . ?
C9 C10 C8 118.37(12) . . ?
C6 C10 C8 116.25(11) . . ?
C7 C11 C13 120.59(12) . . ?
C7 C11 H5 119.7 . . ?
C13 C11 H5 119.7 . . ?
C3 C12 C5 119.02(12) . . ?
C3 C12 C9 121.54(12) . . ?
C5 C12 C9 119.27(12) . . ?
C14 C13 C11 118.63(12) . . ?
C14 C13 C9 120.05(12) . . ?
C11 C13 C9 121.22(12) . . ?
C15 C14 C13 120.58(13) . . ?
C15 C14 H6 119.7 . . ?
C13 C14 H6 119.7 . . ?
C18 C15 C14 119.96(13) . . ?
C18 C15 H7 120.0 . . ?
C14 C15 H7 120.0 . . ?
C21 C16 C17 119.71(13) . . ?
C21 C16 H8 120.1 . . ?
C17 C16 H8 120.1 . . ?
C5 C17 C16 120.06(13) . . ?
C5 C17 H9 120.0 . . ?
C16 C17 H9 120.0 . . ?
C15 C18 C7 120.05(13) . . ?
C15 C18 H10 120.0 . . ?
C7 C18 H10 120.0 . . ?
C4 C19 C6 121.12(13) . . ?
C4 C19 H11 119.4 . . ?
C6 C19 H11 119.4 . . ?
C22 C20 C2 120.63(13) . . ?
C22 C20 H12 119.7 . . ?
C2 C20 H12 119.7 . . ?
C16 C21 C3 120.39(14) . . ?
C16 C21 H13 119.8 . . ?
C3 C21 H13 119.8 . . ?
C20 C22 C4 119.47(13) . . ?
C20 C22 H14 120.3 . . ?
C4 C22 H14 120.3 . . ?
C24 C23 C8 121.40(13) . . ?
C24 C23 H15 119.3 . . ?
C8 C23 H15 119.3 . . ?
C23 C24 C2 122.44(13) . . ?
C23 C24 H16 118.8 . . ?
C2 C24 H16 118.8 . . ?

loop_
_geom_bond_atom_site_label_1
_geom_bond_atom_site_label_2
_geom_bond_distance
_geom_bond_site_symmetry_2
_geom_bond_publ_flag
O1 C8 1.2254(17) . ?
C2 C20 1.3974(19) . ?
C2 C6 1.4103(19) . ?
C2 C24 1.4486(19) . ?
C3 C21 1.387(2) . ?
C3 C12 1.3922(19) . ?
C3 H1 0.9500 . ?
C4 C19 1.3859(19) . ?
C4 C22 1.389(2) . ?
C4 H2 0.9500 . ?
C5 C17 1.387(2) . ?
C5 C12 1.3932(19) . ?
C5 H3 0.9500 . ?
C6 C19 1.3998(18) . ?
C6 C10 1.4845(18) . ?
C7 C11 1.3817(19) . ?
C7 C18 1.386(2) . ?
C7 H4 0.9500 . ?
C8 C23 1.459(2) . ?
C8 C10 1.5063(18) . ?
C9 C10 1.3632(19) . ?
C9 C13 1.4923(18) . ?
C9 C12 1.4979(18) . ?
C11 C13 1.3960(18) . ?
C11 H5 0.9500 . ?
C13 C14 1.3950(19) . ?
C14 C15 1.389(2) . ?
C14 H6 0.9500 . ?
C15 C18 1.380(2) . ?
C15 H7 0.9500 . ?
C16 C21 1.383(2) . ?
C16 C17 1.387(2) . ?
C16 H8 0.9500 . ?
C17 H9 0.9500 . ?
C18 H10 0.9500 . ?
C19 H11 0.9500 . ?
C20 C22 1.382(2) . ?
C20 H12 0.9500 . ?
C21 H13 0.9500 . ?
C22 H14 0.9500 . ?
C23 C24 1.337(2) . ?
C23 H15 0.9500 . ?
C24 H16 0.9500 . ?

loop_
_geom_torsion_atom_site_label_1
_geom_torsion_atom_site_label_2
_geom_torsion_atom_site_label_3
_geom_torsion_atom_site_label_4
_geom_torsion
_geom_torsion_site_symmetry_1
_geom_torsion_site_symmetry_2
_geom_torsion_site_symmetry_3
_geom_torsion_site_symmetry_4
_geom_torsion_publ_flag
C20 C2 C6 C19 3.92(19) . . . . ?
C24 C2 C6 C19 -171.91(12) . . . . ?
C20 C2 C6 C10 -179.74(12) . . . . ?
C24 C2 C6 C10 4.43(19) . . . . ?
C13 C9 C10 C6 -10.9(2) . . . . ?
C12 C9 C10 C6 174.34(12) . . . . ?
C13 C9 C10 C8 160.97(12) . . . . ?
C12 C9 C10 C8 -13.81(19) . . . . ?
C19 C6 C10 C9 -33.9(2) . . . . ?
C2 C6 C10 C9 149.96(13) . . . . ?
C19 C6 C10 C8 154.08(12) . . . . ?
C2 C6 C10 C8 -22.05(18) . . . . ?
O1 C8 C10 C9 34.22(19) . . . . ?
C23 C8 C10 C9 -144.27(13) . . . . ?
O1 C8 C10 C6 -153.22(13) . . . . ?
C23 C8 C10 C6 28.29(17) . . . . ?
C18 C7 C11 C13 0.0(2) . . . . ?
C21 C3 C12 C5 -0.6(2) . . . . ?
C21 C3 C12 C9 -175.89(12) . . . . ?
C17 C5 C12 C3 2.3(2) . . . . ?
C17 C5 C12 C9 177.69(12) . . . . ?
C10 C9 C12 C3 -80.46(17) . . . . ?
C13 C9 C12 C3 104.22(14) . . . . ?
C10 C9 C12 C5 104.23(16) . . . . ?
C13 C9 C12 C5 -71.09(16) . . . . ?
C7 C11 C13 C14 -1.97(19) . . . . ?
C7 C11 C13 C9 -178.14(12) . . . . ?
C10 C9 C13 C14 137.92(14) . . . . ?
C12 C9 C13 C14 -46.80(17) . . . . ?
C10 C9 C13 C11 -45.97(19) . . . . ?
C12 C9 C13 C11 129.32(13) . . . . ?
C11 C13 C14 C15 2.5(2) . . . . ?
C9 C13 C14 C15 178.73(12) . . . . ?
C13 C14 C15 C18 -1.1(2) . . . . ?
C12 C5 C17 C16 -2.2(2) . . . . ?
C21 C16 C17 C5 0.4(2) . . . . ?
C14 C15 C18 C7 -0.8(2) . . . . ?
C11 C7 C18 C15 1.4(2) . . . . ?
C22 C4 C19 C6 0.1(2) . . . . ?
C2 C6 C19 C4 -3.0(2) . . . . ?
C10 C6 C19 C4 -179.11(12) . . . . ?
C6 C2 C20 C22 -2.0(2) . . . . ?
C24 C2 C20 C22 173.77(13) . . . . ?
C17 C16 C21 C3 1.3(2) . . . . ?
C12 C3 C21 C16 -1.2(2) . . . . ?
C2 C20 C22 C4 -0.9(2) . . . . ?
C19 C4 C22 C20 1.9(2) . . . . ?
O1 C8 C23 C24 163.65(14) . . . . ?
C10 C8 C23 C24 -17.81(19) . . . . ?
C8 C23 C24 C2 -0.2(2) . . . . ?
C20 C2 C24 C23 -168.36(14) . . . . ?
C6 C2 C24 C23 7.5(2) . . . . ?
